data_7155290
loop_
_publ_author_name
'Mondal, Pravat'
'Argade, Narshinha P.'

_publ_section_title
;
 Stereoselective synthesis of (-)-desethyleburnamonine, (-)-vindeburnol
 and (-)-3-epitacamonine: observation of a substrate dependent
 diastereoselectivity reversal of an aldol reaction.
;
_journal_issue 44
_journal_name_full 'Organic &amp; biomolecular chemistry'
_journal_page_first 10394
_journal_page_last 10406
_journal_paper_doi 10.1039/c6ob01438k
_journal_volume 14
_journal_year 2016
_chemical_absolute_configuration ad
_chemical_formula_moiety 'C25 H26 N2 O6 S'
_chemical_formula_sum 'C25 H26 N2 O6 S'
_chemical_formula_weight 482.54
_chemical_name_systematic 'Amide ester'
_space_group_crystal_system orthorhombic
_space_group_IT_number 19
_space_group_name_Hall 'P 2ac 2ab'
_space_group_name_H-M_alt 'P 21 21 21'
_symmetry_space_group_name_Hall 'P 2ac 2ab'
_symmetry_space_group_name_H-M 'P 21 21 21'
_atom_sites_solution_hydrogens geom
_atom_sites_solution_primary direct
_atom_sites_solution_secondary difmap
_audit_creation_date 2015-09-12
_audit_creation_method
;
  Olex2 1.2-ac2
  (compiled Nov  7 2012 10:34:12, GUI svn.r4372)
;
_audit_update_record
;
2015-09-13 deposited with the CCDC.
2016-10-03 downloaded from the CCDC.
;
_cell_angle_alpha 90.00
_cell_angle_beta 90.00
_cell_angle_gamma 90.00
_cell_formula_units_Z 4
_cell_length_a 7.4819(3)
_cell_length_b 12.1332(5)
_cell_length_c 25.2260(8)
_cell_measurement_reflns_used 3638
_cell_measurement_temperature 298
_cell_measurement_theta_max 28.4830
_cell_measurement_theta_min 3.6300
_cell_volume 2290.00(15)
_computing_cell_refinement
;
CrysAlisPro, Agilent Technologies,
Version 1.171.36.28 (release 01-02-2013 CrysAlis171 .NET)
(compiled Feb  1 2013,16:14:44)
;
_computing_data_collection
;
CrysAlisPro, Agilent Technologies,
Version 1.171.36.28 (release 01-02-2013 CrysAlis171 .NET)
(compiled Feb  1 2013,16:14:44)
;
_computing_data_reduction
;
CrysAlisPro, Agilent Technologies,
Version 1.171.36.28 (release 01-02-2013 CrysAlis171 .NET)
(compiled Feb  1 2013,16:14:44)
;
_computing_molecular_graphics
;
O. V. Dolomanov, L. J. Bourhis, R. J. Gildea, J. A. K. Howard and H. Puschmann,
OLEX2: a complete structure solution, refinement and analysis program.
J. Appl. Cryst. (2009). 42, 339-341.
;
_computing_publication_material
;
O. V. Dolomanov, L. J. Bourhis, R. J. Gildea, J. A. K. Howard and H. Puschmann,
OLEX2: a complete structure solution, refinement and analysis program.
J. Appl. Cryst. (2009). 42, 339-341.
;
_computing_structure_refinement
;
SHELXL, G.M. Sheldrick, Acta Cryst.
(2008). A64, 112-122
;
_computing_structure_solution
;
SHELXS, G.M. Sheldrick, Acta Cryst.
(2008). A64, 112-122
;
_diffrn_ambient_temperature 298
_diffrn_detector_area_resol_mean 16.1640
_diffrn_measured_fraction_theta_full 0.9971
_diffrn_measured_fraction_theta_max 0.7319
_diffrn_measurement_details
;
  1 omega   70.00   96.00   1.0000   18.5800
omega____ theta____ kappa____ phi______ frames
    -       19.0920 -178.0000  -30.0000 26

  2 omega  -48.00   40.00   1.0000   18.5800
omega____ theta____ kappa____ phi______ frames
    -       19.0920  -57.0000   30.0000 88

  3 omega   37.00   63.00   1.0000   18.5800
omega____ theta____ kappa____ phi______ frames
    -       19.0920  178.0000 -120.0000 26

  4 omega   61.00   88.00   1.0000   18.5800
omega____ theta____ kappa____ phi______ frames
    -       19.0920   77.0000   90.0000 27
;
_diffrn_measurement_device_type 'SuperNova, Dual, Cu at zero, Eos'
_diffrn_measurement_method '\w scans'
_diffrn_orient_matrix_UB_11 -0.0493075000
_diffrn_orient_matrix_UB_12 0.0483258000
_diffrn_orient_matrix_UB_13 0.0060552000
_diffrn_orient_matrix_UB_21 -0.0099778000
_diffrn_orient_matrix_UB_22 0.0109850000
_diffrn_orient_matrix_UB_23 -0.0274583000
_diffrn_orient_matrix_UB_31 -0.0803595000
_diffrn_orient_matrix_UB_32 -0.0309937000
_diffrn_orient_matrix_UB_33 -0.0003013000
_diffrn_radiation_monochromator mirror
_diffrn_radiation_type 'Mo K\a'
_diffrn_radiation_wavelength 0.7107
_diffrn_reflns_av_R_equivalents 0.0251
_diffrn_reflns_av_unetI/netI 0.0475
_diffrn_reflns_limit_h_max 5
_diffrn_reflns_limit_h_min -10
_diffrn_reflns_limit_k_max 16
_diffrn_reflns_limit_k_min -16
_diffrn_reflns_limit_l_max 34
_diffrn_reflns_limit_l_min -32
_diffrn_reflns_number 7533
_diffrn_reflns_theta_full 29.08
_diffrn_reflns_theta_max 29.08
_diffrn_reflns_theta_min 2.95
_diffrn_source 'SuperNova (Mo) X-ray Source'
_exptl_absorpt_coefficient_mu 0.187
_exptl_absorpt_correction_T_max 0.972
_exptl_absorpt_correction_T_min 0.958
_exptl_absorpt_correction_type multi-scan
_exptl_absorpt_process_details
;
CrysAlisPro, Agilent Technologies,
Version 1.171.36.28 (release 01-02-2013 CrysAlis171 .NET)
(compiled Feb  1 2013,16:14:44)
Empirical absorption correction using spherical harmonics,
 implemented in SCALE3 ABSPACK scaling algorithm.
;
_exptl_crystal_colour 'clear light colourless'
_exptl_crystal_colour_lustre clear
_exptl_crystal_colour_modifier light
_exptl_crystal_colour_primary colourless
_exptl_crystal_density_diffrn 1.400
_exptl_crystal_density_method 'not measured'
_exptl_crystal_description needle
_exptl_crystal_F_000 1016
_exptl_crystal_size_max 0.31
_exptl_crystal_size_mid 0.19
_exptl_crystal_size_min 0.15
_refine_diff_density_max 0.259
_refine_diff_density_min -0.221
_refine_diff_density_rms 0.044
_refine_ls_abs_structure_details 'Flack H D (1983), Acta Cryst. A39, 876-881'
_refine_ls_abs_structure_Flack 0.00(10)
_refine_ls_extinction_method none
_refine_ls_goodness_of_fit_ref 1.074
_refine_ls_hydrogen_treatment mixed
_refine_ls_matrix_type full
_refine_ls_number_parameters 310
_refine_ls_number_reflns 4489
_refine_ls_number_restraints 0
_refine_ls_restrained_S_all 1.074
_refine_ls_R_factor_all 0.0538
_refine_ls_R_factor_gt 0.0447
_refine_ls_shift/su_max 0.000
_refine_ls_shift/su_mean 0.000
_refine_ls_structure_factor_coef Fsqd
_refine_ls_weighting_details 'calc w=1/[\s^2^(Fo^2^)+(0.0415P)^2^+0.5074P] where P=(Fo^2^+2Fc^2^)/3'
_refine_ls_weighting_scheme calc
_refine_ls_wR_factor_gt 0.1018
_refine_ls_wR_factor_ref 0.1063
_reflns_number_gt 3825
_reflns_number_total 6141
_reflns_threshold_expression >2sigma(I)
_cod_data_source_file c6ob01438k2.cif
_cod_data_source_block pravat01
_cod_depositor_comments 'Adding full bibliography for 7155290--7155292.cif.'
_cod_database_code 7155290
_chemical_oxdiff_formula 'C10 H15 N6 O4 S4'
_reflns_odcompleteness_completeness 99.71
_reflns_odcompleteness_iscentric 1
_reflns_odcompleteness_theta 26.32
_olex2_refinement_description
;
1. Fixed Uiso
 At 1.2 times of:
  H62 of C62, H65 of C65, {H48A,H48B} of C48, {H49A,H49B} of C49, H52 of C52,
  {H54A,H54B} of C54, H55 of C55, H57 of C57, H58 of C58, {H40A,H40B} of C40,
  H38 of C38, {H35A,H35B} of C35, H24 of C24, H43 of C43
 At 1.5 times of:
  {H60A,H60B,H60C} of C60, {H64A,H64B,H64C} of C64, H5 of O5
2.a Riding coordinates:
 O5(H5)
2.b Ternary CH refined with riding coordinates:
 C24(H24)
2.c Secondary CH2 refined with riding coordinates:
 C35(H35A,H35B), C40(H40A,H40B), C48(H48A,H48B), C49(H49A,H49B), C54(H54A,H54B)
2.d Aromatic/amide H refined with riding coordinates:
 C38(H38), C43(H43), C52(H52), C55(H55), C57(H57), C58(H58), C62(H62), C65(H65)
2.e Idealised Me refined as rotating group:
 C60(H60A,H60B,H60C), C64(H64A,H64B,H64C)
;

loop_
_space_group_symop_id
_space_group_symop_operation_xyz
1 'x, y, z'
2 '-x+1/2, -y, z+1/2'
3 'x+1/2, -y+1/2, -z'
4 '-x, y+1/2, -z+1/2'

loop_
_atom_site_label
_atom_site_type_symbol
_atom_site_fract_x
_atom_site_fract_y
_atom_site_fract_z
_atom_site_U_iso_or_equiv
_atom_site_adp_type
_atom_site_occupancy
_atom_site_symmetry_multiplicity
_atom_site_calc_flag
_atom_site_refinement_flags
S1 S 0.32648(10) -0.02956(6) 0.11113(2) 0.03487(17) Uani 1 1 d .
O3 O 0.9852(3) 0.0088(2) 0.29539(8) 0.0543(6) Uani 1 1 d .
O5 O 0.2881(2) 0.03638(19) 0.23890(7) 0.0436(5) Uani 1 1 d .
H5 H 0.2181 0.0194 0.2625 0.065 Uiso 1 1 d R
O7 O 0.1489(3) -0.01074(19) 0.09229(8) 0.0495(6) Uani 1 1 d .
O9 O 0.3576(3) -0.11049(16) 0.15060(7) 0.0439(5) Uani 1 1 d .
O20 O 0.2930(3) 0.1614(2) 0.36021(8) 0.0609(7) Uani 1 1 d .
O22 O 0.2074(3) 0.26885(18) 0.29313(9) 0.0535(6) Uani 1 1 d .
N15 N 0.7763(3) 0.05338(18) 0.23438(8) 0.0301(5) Uani 1 1 d .
N21 N 0.4006(3) 0.09166(18) 0.13458(8) 0.0327(5) Uani 1 1 d .
C6 C 0.8300(3) 0.0039(2) 0.27913(10) 0.0331(6) Uani 1 1 d .
C13 C 0.6524(4) 0.1896(2) 0.15195(9) 0.0302(6) Uani 1 1 d .
C18 C 0.5609(4) 0.2427(2) 0.10881(9) 0.0316(6) Uani 1 1 d .
C24 C 0.5918(3) 0.0312(2) 0.21482(9) 0.0256(5) Uani 1 1 d .
H24 H 0.5842 -0.0466 0.2045 0.031 Uiso 1 1 calc R
C27 C 0.5570(3) 0.1007(2) 0.16667(9) 0.0282(6) Uani 1 1 d .
C30 C 0.3171(4) 0.1981(2) 0.31716(11) 0.0418(7) Uani 1 1 d .
C35 C 0.4981(4) -0.0347(3) 0.30226(11) 0.0426(7) Uani 1 1 d .
H35A H 0.4386 -0.1025 0.2922 0.051 Uiso 1 1 calc R
H35B H 0.4469 -0.0106 0.3356 0.051 Uiso 1 1 calc R
C36 C 0.4591(3) 0.0517(2) 0.26058(9) 0.0266(5) Uani 1 1 d .
C38 C 0.2823(5) 0.2136(3) 0.06069(11) 0.0501(8) Uani 1 1 d .
H38 H 0.1791 0.1729 0.0545 0.060 Uiso 1 1 calc R
C40 C 0.8256(4) 0.2171(2) 0.17808(11) 0.0408(7) Uani 1 1 d .
H40A H 0.8062 0.2704 0.2061 0.049 Uiso 1 1 calc R
H40B H 0.9073 0.2490 0.1524 0.049 Uiso 1 1 calc R
C41 C 0.4662(4) -0.0585(2) 0.05708(10) 0.0348(6) Uani 1 1 d .
C43 C 0.5959(5) 0.3377(2) 0.07934(10) 0.0403(7) Uani 1 1 d .
H43 H 0.6988 0.3789 0.0852 0.048 Uiso 1 1 calc R
C45 C 0.4059(4) 0.1826(2) 0.09896(9) 0.0343(6) Uani 1 1 d .
C48 C 0.9047(4) 0.1124(3) 0.20086(11) 0.0423(7) Uani 1 1 d .
H48A H 0.9422 0.0647 0.1721 0.051 Uiso 1 1 calc R
H48B H 1.0096 0.1306 0.2217 0.051 Uiso 1 1 calc R
C49 C 0.6946(4) -0.0590(3) 0.31085(11) 0.0396(7) Uani 1 1 d .
H49A H 0.7205 -0.0467 0.3481 0.047 Uiso 1 1 calc R
H49B H 0.7132 -0.1368 0.3040 0.047 Uiso 1 1 calc R
C52 C 0.5113(6) -0.0873(3) -0.03506(12) 0.0681(11) Uani 1 1 d .
H52 H 0.4666 -0.0873 -0.0695 0.082 Uiso 1 1 calc R
C54 C 0.4755(4) 0.1700(2) 0.28185(11) 0.0394(7) Uani 1 1 d .
H54A H 0.5854 0.1772 0.3019 0.047 Uiso 1 1 calc R
H54B H 0.4804 0.2213 0.2524 0.047 Uiso 1 1 calc R
C55 C 0.4743(5) 0.3685(3) 0.04146(11) 0.0485(8) Uani 1 1 d .
H55 H 0.4958 0.4314 0.0214 0.058 Uiso 1 1 calc R
C56 C 0.6861(6) -0.1178(3) -0.02652(12) 0.0535(9) Uani 1 1 d .
C57 C 0.3206(5) 0.3083(3) 0.03228(11) 0.0562(9) Uani 1 1 d .
H57 H 0.2409 0.3320 0.0064 0.067 Uiso 1 1 calc R
C58 C 0.6400(5) -0.0873(3) 0.06639(12) 0.0494(8) Uani 1 1 d .
H58 H 0.6843 -0.0869 0.1008 0.059 Uiso 1 1 calc R
C60 C 0.0427(4) 0.2947(3) 0.32092(14) 0.0610(10) Uani 1 1 d .
H60A H -0.0313 0.3402 0.2988 0.092 Uiso 1 1 calc R
H60B H 0.0701 0.3333 0.3531 0.092 Uiso 1 1 calc R
H60C H -0.0195 0.2277 0.3292 0.092 Uiso 1 1 calc R
C62 C 0.4011(5) -0.0569(3) 0.00604(11) 0.0551(9) Uani 1 1 d .
H62 H 0.2838 -0.0355 -0.0006 0.066 Uiso 1 1 calc R
C64 C 0.8068(7) -0.1508(3) -0.07167(14) 0.0852(15) Uani 1 1 d .
H64A H 0.7376 -0.1870 -0.0986 0.128 Uiso 1 1 calc R
H64B H 0.8973 -0.2001 -0.0588 0.128 Uiso 1 1 calc R
H64C H 0.8622 -0.0863 -0.0863 0.128 Uiso 1 1 calc R
C65 C 0.7490(5) -0.1166(3) 0.02523(13) 0.0581(9) Uani 1 1 d .
H65 H 0.8671 -0.1360 0.0320 0.070 Uiso 1 1 calc R

loop_
_atom_site_aniso_label
_atom_site_aniso_U_11
_atom_site_aniso_U_22
_atom_site_aniso_U_33
_atom_site_aniso_U_23
_atom_site_aniso_U_13
_atom_site_aniso_U_12
S1 0.0342(3) 0.0392(4) 0.0312(3) -0.0057(3) -0.0003(3) -0.0064(4)
O3 0.0231(10) 0.0887(18) 0.0511(12) 0.0212(12) -0.0047(10) -0.0021(12)
O5 0.0211(9) 0.0735(15) 0.0362(9) -0.0052(11) 0.0013(8) -0.0055(11)
O7 0.0338(11) 0.0636(14) 0.0509(11) -0.0119(11) -0.0039(10) -0.0068(12)
O9 0.0587(14) 0.0382(10) 0.0348(9) -0.0006(8) 0.0027(10) -0.0141(12)
O20 0.0562(14) 0.0871(18) 0.0394(10) -0.0038(11) 0.0156(11) 0.0069(15)
O22 0.0495(13) 0.0490(12) 0.0620(13) -0.0023(11) 0.0206(12) 0.0105(12)
N15 0.0178(10) 0.0377(12) 0.0349(11) 0.0067(10) 0.0014(9) 0.0010(10)
N21 0.0351(12) 0.0342(12) 0.0287(10) -0.0028(9) -0.0034(10) -0.0008(11)
C6 0.0225(12) 0.0432(15) 0.0337(12) 0.0041(11) 0.0029(12) 0.0049(13)
C13 0.0302(14) 0.0323(13) 0.0280(11) 0.0000(10) 0.0022(12) 0.0008(13)
C18 0.0356(14) 0.0320(13) 0.0270(12) -0.0013(11) 0.0041(13) 0.0058(13)
C24 0.0217(11) 0.0259(12) 0.0292(11) -0.0012(11) 0.0002(10) 0.0023(12)
C27 0.0252(12) 0.0321(13) 0.0272(11) -0.0050(10) 0.0023(11) 0.0031(12)
C30 0.0387(15) 0.0387(15) 0.0480(15) -0.0146(13) 0.0099(16) -0.0024(16)
C35 0.0293(14) 0.0530(18) 0.0455(15) 0.0151(15) 0.0089(13) 0.0037(15)
C36 0.0199(11) 0.0326(14) 0.0273(11) 0.0019(10) -0.0002(10) 0.0008(11)
C38 0.057(2) 0.0520(19) 0.0413(15) -0.0014(14) -0.0220(16) 0.0015(18)
C40 0.0279(13) 0.0472(17) 0.0472(14) 0.0136(13) 0.0016(15) -0.0061(15)
C41 0.0418(16) 0.0329(15) 0.0297(12) -0.0036(11) -0.0004(13) 0.0020(14)
C43 0.0510(18) 0.0357(14) 0.0342(12) 0.0017(12) 0.0090(14) 0.0041(16)
C45 0.0438(15) 0.0324(14) 0.0268(11) -0.0036(10) -0.0024(13) 0.0065(14)
C48 0.0235(13) 0.0547(18) 0.0487(16) 0.0124(14) 0.0071(14) -0.0001(15)
C49 0.0301(14) 0.0513(18) 0.0372(13) 0.0133(13) 0.0013(13) 0.0027(15)
C52 0.097(3) 0.079(3) 0.0283(15) -0.0077(16) 0.000(2) 0.009(3)
C54 0.0380(15) 0.0358(15) 0.0443(14) -0.0045(13) 0.0110(14) -0.0036(14)
C55 0.072(2) 0.0417(17) 0.0318(14) 0.0053(13) 0.0036(17) 0.0073(19)
C56 0.082(2) 0.0340(15) 0.0448(16) -0.0053(13) 0.019(2) -0.002(2)
C57 0.079(2) 0.0525(19) 0.0373(14) 0.0029(14) -0.020(2) 0.015(2)
C58 0.051(2) 0.061(2) 0.0358(14) -0.0049(14) -0.0031(15) 0.0085(18)
C60 0.0433(18) 0.061(2) 0.079(2) -0.0154(19) 0.020(2) 0.0037(19)
C62 0.059(2) 0.070(2) 0.0370(14) -0.0064(15) -0.0098(16) 0.014(2)
C64 0.131(4) 0.062(2) 0.063(2) -0.0126(18) 0.048(3) 0.008(3)
C65 0.054(2) 0.060(2) 0.060(2) -0.0018(17) 0.0097(18) 0.011(2)

loop_
_atom_type_symbol
_atom_type_description
_atom_type_scat_dispersion_real
_atom_type_scat_dispersion_imag
_atom_type_scat_source
C C 0.0033 0.0016 'International Tables Vol C Tables 4.2.6.8 and 6.1.1.4'
H H 0.0000 0.0000 'International Tables Vol C Tables 4.2.6.8 and 6.1.1.4'
N N 0.0061 0.0033 'International Tables Vol C Tables 4.2.6.8 and 6.1.1.4'
O O 0.0106 0.0060 'International Tables Vol C Tables 4.2.6.8 and 6.1.1.4'
S S 0.1246 0.1234 'International Tables Vol C Tables 4.2.6.8 and 6.1.1.4'

loop_
_geom_angle_atom_site_label_1
_geom_angle_atom_site_label_2
_geom_angle_atom_site_label_3
_geom_angle
O7 S1 N21 106.51(13)
O7 S1 C41 109.12(13)
O9 S1 O7 119.79(13)
O9 S1 N21 107.75(11)
O9 S1 C41 108.02(13)
N21 S1 C41 104.62(13)
C36 O5 H5 109.4
C30 O22 C60 116.2(3)
C6 N15 C24 118.4(2)
C6 N15 C48 120.5(2)
C48 N15 C24 120.3(2)
C27 N21 S1 122.56(18)
C45 N21 S1 117.75(17)
C45 N21 C27 106.0(2)
O3 C6 N15 122.8(3)
O3 C6 C49 118.9(2)
N15 C6 C49 118.3(2)
C18 C13 C40 130.4(2)
C27 C13 C18 108.4(2)
C27 C13 C40 121.2(2)
C43 C18 C13 133.1(3)
C45 C18 C13 107.3(2)
C45 C18 C43 119.6(3)
N15 C24 H24 108.4
N15 C24 C27 109.1(2)
N15 C24 C36 108.62(18)
C27 C24 H24 108.4
C27 C24 C36 113.7(2)
C36 C24 H24 108.4
N21 C27 C24 123.9(2)
C13 C27 N21 109.9(2)
C13 C27 C24 125.6(2)
O20 C30 O22 124.3(3)
O20 C30 C54 124.7(3)
O22 C30 C54 111.0(2)
H35A C35 H35B 107.5
C36 C35 H35A 108.5
C36 C35 H35B 108.5
C36 C35 C49 114.9(2)
C49 C35 H35A 108.5
C49 C35 H35B 108.5
O5 C36 C24 105.90(18)
O5 C36 C35 110.8(2)
O5 C36 C54 109.4(2)
C35 C36 C24 106.5(2)
C35 C36 C54 112.9(2)
C54 C36 C24 111.1(2)
C45 C38 H38 121.7
C57 C38 H38 121.7
C57 C38 C45 116.5(3)
C13 C40 H40A 110.0
C13 C40 H40B 110.0
C13 C40 C48 108.6(2)
H40A C40 H40B 108.3
C48 C40 H40A 110.0
C48 C40 H40B 110.0
C58 C41 S1 119.0(2)
C58 C41 C62 120.1(3)
C62 C41 S1 120.9(3)
C18 C43 H43 120.9
C55 C43 C18 118.1(3)
C55 C43 H43 120.9
C18 C45 N21 108.5(2)
C38 C45 N21 129.1(3)
C38 C45 C18 122.5(3)
N15 C48 C40 111.8(2)
N15 C48 H48A 109.2
N15 C48 H48B 109.2
C40 C48 H48A 109.2
C40 C48 H48B 109.2
H48A C48 H48B 107.9
C6 C49 C35 118.7(2)
C6 C49 H49A 107.6
C6 C49 H49B 107.6
C35 C49 H49A 107.6
C35 C49 H49B 107.6
H49A C49 H49B 107.1
C56 C52 H52 119.2
C62 C52 H52 119.2
C62 C52 C56 121.6(3)
C30 C54 C36 110.6(2)
C30 C54 H54A 109.5
C30 C54 H54B 109.5
C36 C54 H54A 109.5
C36 C54 H54B 109.5
H54A C54 H54B 108.1
C43 C55 H55 119.1
C43 C55 C57 121.7(3)
C57 C55 H55 119.1
C52 C56 C64 121.5(3)
C52 C56 C65 117.8(3)
C65 C56 C64 120.7(4)
C38 C57 H57 119.2
C55 C57 C38 121.6(3)
C55 C57 H57 119.2
C41 C58 H58 119.9
C41 C58 C65 120.2(3)
C65 C58 H58 119.9
O22 C60 H60A 109.5
O22 C60 H60B 109.5
O22 C60 H60C 109.5
H60A C60 H60B 109.5
H60A C60 H60C 109.5
H60B C60 H60C 109.5
C41 C62 H62 120.4
C52 C62 C41 119.3(3)
C52 C62 H62 120.4
C56 C64 H64A 109.5
C56 C64 H64B 109.5
C56 C64 H64C 109.5
H64A C64 H64B 109.5
H64A C64 H64C 109.5
H64B C64 H64C 109.5
C56 C65 H65 119.5
C58 C65 C56 121.0(3)
C58 C65 H65 119.5

loop_
_geom_bond_atom_site_label_1
_geom_bond_atom_site_label_2
_geom_bond_distance
S1 O7 1.429(2)
S1 O9 1.418(2)
S1 N21 1.680(2)
S1 C41 1.754(3)
O3 C6 1.233(3)
O5 H5 0.8199
O5 C36 1.404(3)
O20 C30 1.188(3)
O22 C30 1.334(4)
O22 C60 1.452(4)
N15 C6 1.340(3)
N15 C24 1.490(3)
N15 C48 1.467(3)
N21 C27 1.427(3)
N21 C45 1.423(3)
C6 C49 1.500(4)
C13 C18 1.438(4)
C13 C27 1.346(3)
C13 C40 1.492(4)
C18 C43 1.396(4)
C18 C45 1.392(4)
C24 H24 0.9800
C24 C27 1.502(3)
C24 C36 1.543(3)
C30 C54 1.521(4)
C35 H35A 0.9700
C35 H35B 0.9700
C35 C36 1.513(4)
C35 C49 1.514(4)
C36 C54 1.537(4)
C38 H38 0.9300
C38 C45 1.389(4)
C38 C57 1.384(4)
C40 H40A 0.9700
C40 H40B 0.9700
C40 C48 1.515(4)
C41 C58 1.367(4)
C41 C62 1.377(4)
C43 H43 0.9300
C43 C55 1.372(4)
C48 H48A 0.9700
C48 H48B 0.9700
C49 H49A 0.9700
C49 H49B 0.9700
C52 H52 0.9300
C52 C56 1.376(6)
C52 C62 1.375(5)
C54 H54A 0.9700
C54 H54B 0.9700
C55 H55 0.9300
C55 C57 1.381(5)
C56 C64 1.508(5)
C56 C65 1.388(5)
C57 H57 0.9300
C58 H58 0.9300
C58 C65 1.368(4)
C60 H60A 0.9600
C60 H60B 0.9600
C60 H60C 0.9600
C62 H62 0.9300
C64 H64A 0.9600
C64 H64B 0.9600
C64 H64C 0.9600
C65 H65 0.9300

loop_
_geom_torsion_atom_site_label_1
_geom_torsion_atom_site_label_2
_geom_torsion_atom_site_label_3
_geom_torsion_atom_site_label_4
_geom_torsion
S1 N21 C27 C13 138.9(2)
S1 N21 C27 C24 -50.0(3)
S1 N21 C45 C18 -140.67(19)
S1 N21 C45 C38 40.7(4)
S1 C41 C58 C65 176.1(3)
S1 C41 C62 C52 -175.6(3)
O3 C6 C49 C35 159.7(3)
O5 C36 C54 C30 49.9(3)
O7 S1 N21 C27 166.38(19)
O7 S1 N21 C45 -58.8(2)
O7 S1 C41 C58 -175.2(3)
O7 S1 C41 C62 2.2(3)
O9 S1 N21 C27 36.7(2)
O9 S1 N21 C45 171.5(2)
O9 S1 C41 C58 -43.4(3)
O9 S1 C41 C62 133.9(3)
O20 C30 C54 C36 71.5(4)
O22 C30 C54 C36 -107.8(3)
N15 C6 C49 C35 -19.7(4)
N15 C24 C27 N21 173.1(2)
N15 C24 C27 C13 -17.1(3)
N15 C24 C36 O5 176.4(2)
N15 C24 C36 C35 -65.7(3)
N15 C24 C36 C54 57.6(3)
N21 S1 C41 C58 71.1(3)
N21 S1 C41 C62 -111.5(3)
C6 N15 C24 C27 176.2(2)
C6 N15 C24 C36 51.7(3)
C6 N15 C48 C40 -141.2(3)
C13 C18 C43 C55 -177.2(3)
C13 C18 C45 N21 -1.1(3)
C13 C18 C45 C38 177.7(2)
C13 C40 C48 N15 -51.9(3)
C18 C13 C27 N21 -0.2(3)
C18 C13 C27 C24 -171.2(2)
C18 C13 C40 C48 -152.7(3)
C18 C43 C55 C57 0.1(4)
C24 N15 C6 O3 172.6(3)
C24 N15 C6 C49 -7.9(4)
C24 N15 C48 C40 49.2(3)
C24 C36 C54 C30 166.5(2)
C27 N21 C45 C18 0.9(3)
C27 N21 C45 C38 -177.7(3)
C27 C13 C18 C43 178.4(3)
C27 C13 C18 C45 0.8(3)
C27 C13 C40 C48 24.9(3)
C27 C24 C36 O5 54.7(3)
C27 C24 C36 C35 172.6(2)
C27 C24 C36 C54 -64.1(3)
C35 C36 C54 C30 -74.0(3)
C36 C24 C27 N21 -65.5(3)
C36 C24 C27 C13 104.3(3)
C36 C35 C49 C6 1.1(4)
C40 C13 C18 C43 -3.8(5)
C40 C13 C18 C45 178.7(3)
C40 C13 C27 N21 -178.3(2)
C40 C13 C27 C24 10.7(4)
C41 S1 N21 C27 -78.1(2)
C41 S1 N21 C45 56.7(2)
C41 C58 C65 C56 0.0(5)
C43 C18 C45 N21 -179.0(2)
C43 C18 C45 C38 -0.3(4)
C43 C55 C57 C38 -0.3(5)
C45 N21 C27 C13 -0.4(3)
C45 N21 C27 C24 170.8(2)
C45 C18 C43 C55 0.2(4)
C45 C38 C57 C55 0.2(5)
C48 N15 C6 O3 2.9(4)
C48 N15 C6 C49 -177.7(2)
C48 N15 C24 C27 -14.1(3)
C48 N15 C24 C36 -138.5(2)
C49 C35 C36 O5 154.4(3)
C49 C35 C36 C24 39.8(3)
C49 C35 C36 C54 -82.4(3)
C52 C56 C65 C58 0.7(5)
C56 C52 C62 C41 -1.0(6)
C57 C38 C45 N21 178.5(3)
C57 C38 C45 C18 0.1(4)
C58 C41 C62 C52 1.7(5)
C60 O22 C30 O20 -4.6(4)
C60 O22 C30 C54 174.8(2)
C62 C41 C58 C65 -1.3(5)
C62 C52 C56 C64 -179.8(3)
C62 C52 C56 C65 -0.2(6)
C64 C56 C65 C58 -179.7(3)
